data_2104613
loop_
_publ_author_name
'Marsh, Richard E.'

_publ_section_title
;
 Space groups <i>P</i>1 and <i>Cc</i>: how are they doing?
;
_journal_coeditor_code BK5088
_journal_issue 6
_journal_name_full 'Acta Crystallographica Section B'
_journal_page_first 782
_journal_page_last 783
_journal_paper_doi 10.1107/S0108768109046448
_journal_volume 65
_journal_year 2009
_chemical_formula_moiety 'C26 H24 Co N8 O4 S', '8.25(H2 O)'
_chemical_formula_sum 'C26 H40.5 Co N8 O12.25 S'
_chemical_formula_weight 752.15
_chemical_name_systematic
;
Catena-tetrakis(mu(2)-(1-(1-imidazole)-4-(imidazol-1-ylmethyl)benzene))-
diaqua-bis(sulfato)-di-cobalt(ii) hydrate
;
_space_group_IT_number 15
_symmetry_cell_setting monoclinic
_symmetry_Int_Tables_number 15
_symmetry_space_group_name_Hall '-C 2yc'
_symmetry_space_group_name_H-M 'C 1 2/c 1'
_cell_angle_alpha 90.0
_cell_angle_beta 110.856
_cell_angle_gamma 90.0
_cell_formula_units_Z 8
_cell_length_a 18.741
_cell_length_b 14.455
_cell_length_c 26.423
_cell_measurement_reflns_used 19425
_cell_measurement_temperature 200
_cell_measurement_theta_max 27.5
_cell_measurement_theta_min 1.4
_cell_volume 6689.014
_diffrn_ambient_temperature 200
_diffrn_radiation_type MoK\a
_diffrn_radiation_wavelength 0.71069
_exptl_crystal_colour pink
_exptl_crystal_density_diffrn 1.494
_exptl_crystal_density_method 'not measured'
_exptl_crystal_description block
_exptl_crystal_F_000 3148
_cod_data_source_file bk5088.cif
_cod_data_source_block FENXUS
_cod_original_cell_volume 6688.8(9)
_cod_original_sg_symbol_H-M C2/c
_cod_database_code 2104613

loop_
_symmetry_equiv_pos_as_xyz
'x, y, z'
'-x, y, 1/2-z'
'-x, -y, -z'
'x, -y, 1/2+z'
'1/2+x, 1/2+y, z'
'1/2-x, 1/2+y, 1/2-z'
'1/2-x, 1/2-y, -z'
'1/2+x, 1/2-y, 1/2+z'

loop_
_atom_site_label
_atom_site_type_symbol
_atom_site_fract_x
_atom_site_fract_y
_atom_site_fract_z
_atom_site_occupancy
Co1 Co 0.79970 0.52267 0.31857 1
S1 S 0.78161 0.75783 0.34970 1
O1 O 0.8026 0.6618 0.3466 1
O2 O 0.7702 0.8024 0.2984 1
O3 O 0.7120 0.7636 0.3629 1
O4 O 0.8448 0.8031 0.3933 1
O5 O 0.8045 0.3763 0.2980 1
O6 O 1.0184 0.2027 0.4213 1
O7 O 0.8911 0.7084 0.4931 1
O8 O 0.7148 0.8370 0.4579 1
O9 O 0.5608 0.7605 0.3339 0.7
O10 O 0.5383 0.7845 0.3046 0.3
O11 O 0.8666 0.2357 0.3687 0.7
O12 O 0.7938 1.0933 0.3726 1
O13 O 0.8368 0.9562 0.4442 0.7
O14 O 0.9119 0.9200 0.4868 0.3
O15 O 1.0207 1.0369 0.4851 0.3
O16 O 0.5 0.8378 0.25 0.5
N1 N 0.7057 0.3981 0.4274 1
N2 N 0.7579 0.4844 0.3807 1
N3 N 0.5216 0.0348 0.4426 1
N4 N 0.4149 0.0112 0.3729 1
N5 N 0.8935 0.6457 0.2100 1
N6 N 0.8406 0.5591 0.2557 1
N7 N 1.0793 1.0103 0.1926 1
N8 N 1.1860 1.0359 0.2620 1
C1 C 0.6755 0.3178 0.4444 1
C2 C 0.6965 0.2308 0.4342 1
H1 H 0.7322 0.2237 0.4164 1
C3 C 0.6658 0.1536 0.4497 1
H2 H 0.6805 0.0936 0.4425 1
C4 C 0.6140 0.1630 0.4756 1
H3 H 0.5587 0.2577 0.5045 1
C5 C 0.5938 0.2505 0.4863 1
H4 H 0.6102 0.3884 0.4783 1
C6 C 0.6244 0.3284 0.4708 1
C7 C 0.7455 0.4003 0.3936 1
H5 H 0.7626 0.3464 0.3807 1
C8 C 0.7243 0.5402 0.4070 1
H6 H 0.7234 0.6058 0.4054 1
C9 C 0.6920 0.4884 0.4361 1
H7 H 0.6652 0.5106 0.4581 1
C10 C 0.5770 0.0792 0.4904 1
H8 H 0.5510 0.0982 0.5153 1
H9 H 0.6172 0.0339 0.5094 1
C11 C 0.4484 0.0624 0.4165 1
H10 H 0.4244 0.1119 0.4280 1
C12 C 0.4705 -0.0504 0.3715 1
H11 H 0.4636 -0.0962 0.3444 1
C13 C 0.5359 -0.0366 0.4138 1
H12 H 0.5823 -0.0696 0.4218 1
C14 C 0.9252 0.7252 0.1933 1
C15 C 0.9790 0.7138 0.1690 1
H13 H 0.9943 0.6536 0.1628 1
C16 C 1.0101 0.7910 0.1539 1
H14 H 1.0470 0.7832 0.1371 1
C17 C 0.9883 0.8804 0.1628 1
C18 C 0.9340 0.8894 0.1868 1
H15 H 0.9186 0.9495 0.1932 1
C19 C 0.9018 0.8136 0.2019 1
H16 H 0.8642 0.8214 0.2179 1
C20 C 0.8582 0.6432 0.2464 1
H17 H 0.8474 0.6966 0.2634 1
C21 C 0.8649 0.5032 0.2232 1
H18 H 0.8600 0.4378 0.2208 1
C22 C 0.8971 0.5562 0.1949 1
H19 H 0.9184 0.5349 0.1694 1
C23 C 1.0240 0.9624 0.1461 1
H20 H 0.9833 1.0063 0.1259 1
H21 H 1.0500 0.9416 0.1215 1
C24 C 1.1510 0.9816 0.2204 1
H22 H 1.1736 0.9286 0.2110 1
C25 C 1.1337 1.1034 0.2603 1
H23 H 1.1424 1.1538 0.2848 1
C26 C 1.0684 1.0872 0.2186 1
H24 H 1.0230 1.1230 0.2091 1

loop_
_geom_angle_atom_site_label_1
_geom_angle_atom_site_label_2
_geom_angle_atom_site_label_3
_geom_angle
_geom_angle_site_symmetry_1
_geom_angle_site_symmetry_2
_geom_angle_site_symmetry_3
_geom_angle_publ_flag
O1 Co1 O5 174.25 . . . yes
O1 Co1 N2 87.03 . . . yes
O1 Co1 N6 93.78 . . . yes
O1 Co1 N8 93.11 . . 5_445 yes
O1 Co1 N4 86.85 . . 5_555 yes
O5 Co1 N2 89.96 . . . yes
O5 Co1 N6 89.27 . . . yes
O5 Co1 N8 91.82 . . 5_445 yes
O5 Co1 N4 88.33 . . 5_555 yes
N2 Co1 N6 179.09 . . . yes
N2 Co1 N8 90.78 . . 5_445 yes
N2 Co1 N4 91.32 . . 5_555 yes
N6 Co1 N8 88.76 . . 5_445 yes
N4 Co1 N6 89.14 5_555 . . yes
N4 Co1 N8 177.90 5_555 . 5_445 yes
O1 S1 O2 108.99 . . . yes
O1 S1 O3 110.43 . . . yes
O1 S1 O4 107.99 . . . yes
O2 S1 O3 110.49 . . . yes
O2 S1 O4 110.07 . . . yes
O3 S1 O4 108.83 . . . yes
Co1 O1 S1 160.83 . . . yes
O14 O15 O15 121.95 3_776 . 3_776 yes
C1 N1 C9 127.09 . . . yes
C7 N1 C9 105.64 . . . yes
C1 N1 C7 126.78 . . . yes
Co1 N2 C7 126.30 . . . yes
C7 N2 C8 105.16 . . . yes
Co1 N2 C8 127.28 . . . yes
C10 N3 C11 125.90 . . . yes
C11 N3 C13 107.61 . . . yes
C10 N3 C13 126.29 . . . yes
C11 N4 C12 104.78 . . . yes
Co1 N4 C11 126.53 5_445 . . yes
Co1 N4 C12 128.69 5_445 . . yes
C14 N5 C20 127.13 . . . yes
C14 N5 C22 127.00 . . . yes
C20 N5 C22 105.75 . . . yes
Co1 N6 C21 129.48 . . . yes
C20 N6 C21 105.58 . . . yes
Co1 N6 C20 124.23 . . . yes
C23 N7 C24 125.51 . . . yes
C23 N7 C26 128.31 . . . yes
C24 N7 C26 106.04 . . . yes
C24 N8 C25 104.96 . . . yes
Co1 N8 C24 127.38 5_555 . . yes
Co1 N8 C25 127.64 5_555 . . yes
N1 C1 C6 119.45 . . . yes
C2 C1 C6 120.01 . . . no
N1 C1 C2 120.53 . . . yes
C1 C2 C3 120.17 . . . no
C2 C3 C4 120.54 . . . no
C3 C4 C5 119.04 . . . no
C5 C4 C10 119.77 . . . no
C3 C4 C10 121.14 . . . no
C4 C5 C6 120.72 . . . no
C1 C6 C5 119.51 . . . no
N1 C7 N2 112.68 . . . yes
N2 C8 C9 110.08 . . . yes
N1 C9 C8 106.43 . . . yes
N3 C10 C4 112.11 . . . yes
N3 C11 N4 110.98 . . . yes
N4 C12 C13 110.76 . . . yes
N3 C13 C12 105.86 . . . yes
N5 C14 C15 119.83 . . . yes
C15 C14 C19 120.49 . . . no
N5 C14 C19 119.68 . . . yes
C14 C15 C16 119.30 . . . no
C15 C16 C17 121.23 . . . no
C16 C17 C23 119.45 . . . no
C18 C17 C23 122.52 . . . no
C16 C17 C18 118.03 . . . no
C17 C18 C19 121.86 . . . no
C14 C19 C18 119.07 . . . no
N5 C20 N6 112.35 . . . yes
N6 C21 C22 109.00 . . . yes
N5 C22 C21 107.30 . . . yes
N7 C23 C17 112.44 . . . yes
N7 C24 N8 112.00 . . . yes
N8 C25 C26 109.52 . . . yes
N7 C26 C25 107.45 . . . yes

loop_
_geom_bond_atom_site_label_1
_geom_bond_atom_site_label_2
_geom_bond_distance
_geom_bond_site_symmetry_1
_geom_bond_site_symmetry_2
_geom_bond_publ_flag
Co1 O1 2.1372 . . yes
Co1 O5 2.1943 . . yes
Co1 N2 2.1285 . . yes
Co1 N6 2.1286 . . yes
Co1 N8 2.1315 . 5_445 yes
Co1 N4 2.1313 . 5_555 yes
S1 O1 1.4530 . . yes
S1 O2 1.4463 . . yes
S1 O3 1.4678 . . yes
S1 O4 1.4787 . . yes
O14 O15 1.3664 . 3_776 yes
O15 O15 1.6718 . 3_776 yes
N1 C9 1.3655 . . yes
N1 C1 1.4319 . . yes
N1 C7 1.3525 . . yes
N2 C8 1.3571 . . yes
N2 C7 1.3055 . . yes
N3 C10 1.4668 . . yes
N3 C11 1.3576 . . yes
N3 C13 1.3643 . . yes
N4 C11 1.3244 . . yes
N4 C12 1.3811 . . yes
N5 C20 1.3480 . . yes
N5 C22 1.3626 . . yes
N5 C14 1.4335 . . yes
N6 C20 1.3057 . . yes
N6 C21 1.3698 . . yes
N7 C23 1.4685 . . yes
N7 C26 1.3599 . . yes
N7 C24 1.3470 . . yes
N8 C25 1.3724 . . yes
N8 C24 1.3195 . . yes
C1 C2 1.3728 . . no
C1 C6 1.3794 . . no
C2 C3 1.3827 . . no
C3 C4 1.3792 . . no
C4 C10 1.5146 . . no
C4 C5 1.3781 . . no
C5 C6 1.3899 . . no
C8 C9 1.3600 . . no
C12 C13 1.3475 . . no
C14 C19 1.3956 . . no
C14 C15 1.3846 . . no
C15 C16 1.3819 . . no
C16 C17 1.4002 . . no
C17 C18 1.3835 . . no
C17 C23 1.5025 . . no
C18 C19 1.3767 . . no
C21 C22 1.3534 . . no
C25 C26 1.3440 . . no
C2 H1 0.9500 . . no
C3 H2 0.9500 . . no
C5 H3 0.9500 . . no
C6 H4 0.9500 . . no
C7 H5 0.9500 . . no
C8 H6 0.9500 . . no
C9 H7 0.9500 . . no
C10 H9 0.9900 . . no
C10 H8 0.9900 . . no
C11 H10 0.9500 . . no
C12 H11 0.9500 . . no
C13 H12 0.9500 . . no
C15 H13 0.9500 . . no
C16 H14 0.9500 . . no
C18 H15 0.9500 . . no
C19 H16 0.9500 . . no
C20 H17 0.9500 . . no
C21 H18 0.9500 . . no
C22 H19 0.9500 . . no
C23 H21 0.9900 . . no
C23 H20 0.9900 . . no
C24 H22 0.9500 . . no
C25 H23 0.9500 . . no
C26 H24 0.9500 . . no
